data_2223023
loop_
_publ_author_name
'Li, Wei-Wei'
'Lv, Lu-Ping'
'Yu, Wen-Bo'
'Zhang, Yong-Zhao'
'Hu, Xian-Chao'

_publ_section_title
;
 <i>N</i>'-(3,4-Dihydroxybenzylidene)acetohydrazide
;
_journal_coeditor_code CI2878
_journal_issue 9
_journal_name_full 'Acta Crystallographica Section E'
_journal_page_first o2097
_journal_paper_doi 10.1107/S1600536809030712
_journal_volume 65
_journal_year 2009
_chemical_formula_iupac 'C9 H10 N2 O3'
_chemical_formula_moiety 'C9 H10 N2 O3'
_chemical_formula_sum 'C9 H10 N2 O3'
_chemical_formula_weight 194.19
_chemical_name_systematic
;
<i>N</i>'-(3,4-Dihydroxybenzylidene)acetohydrazide
;
_space_group_IT_number 14
_symmetry_cell_setting monoclinic
_symmetry_space_group_name_Hall '-P 2ybc'
_symmetry_space_group_name_H-M 'P 1 21/c 1'
_atom_sites_solution_hydrogens geom
_atom_sites_solution_primary direct
_atom_sites_solution_secondary difmap
_audit_creation_method SHELXL-97
_cell_angle_alpha 90.00
_cell_angle_beta 107.232(7)
_cell_angle_gamma 90.00
_cell_formula_units_Z 4
_cell_length_a 10.598(2)
_cell_length_b 8.5017(16)
_cell_length_c 10.621(2)
_cell_measurement_reflns_used 2066
_cell_measurement_temperature 223(2)
_cell_measurement_theta_max 27.4
_cell_measurement_theta_min 2.0
_cell_volume 914.0(3)
_computing_cell_refinement 'SAINT (Bruker, 2002)'
_computing_data_collection 'SMART (Bruker, 2002)'
_computing_data_reduction 'SAINT (Bruker, 2002)'
_computing_molecular_graphics 'SHELXTL (Sheldrick, 2008)'
_computing_publication_material 'SHELXTL (Sheldrick, 2008)'
_computing_structure_refinement 'SHELXL97 (Sheldrick, 2008)'
_computing_structure_solution 'SHELXS97 (Sheldrick, 2008)'
_diffrn_ambient_temperature 223(2)
_diffrn_measured_fraction_theta_full 0.992
_diffrn_measured_fraction_theta_max 0.992
_diffrn_measurement_device_type 'Bruker SMART CCD area-detector'
_diffrn_measurement_method '\f and \w'
_diffrn_radiation_monochromator graphite
_diffrn_radiation_source 'fine-focus sealed tube'
_diffrn_radiation_type MoK\a
_diffrn_radiation_wavelength 0.71073
_diffrn_reflns_av_R_equivalents 0.0228
_diffrn_reflns_av_sigmaI/netI 0.0229
_diffrn_reflns_limit_h_max 13
_diffrn_reflns_limit_h_min -13
_diffrn_reflns_limit_k_max 10
_diffrn_reflns_limit_k_min -10
_diffrn_reflns_limit_l_max 12
_diffrn_reflns_limit_l_min -13
_diffrn_reflns_number 5752
_diffrn_reflns_theta_full 27.44
_diffrn_reflns_theta_max 27.44
_diffrn_reflns_theta_min 2.01
_diffrn_standards_number 0
_exptl_absorpt_coefficient_mu 0.108
_exptl_absorpt_correction_T_max 0.9798
_exptl_absorpt_correction_T_min 0.9715
_exptl_absorpt_correction_type multi-scan
_exptl_absorpt_process_details '(SADABS; Bruker, 2002)'
_exptl_crystal_colour colourless
_exptl_crystal_density_diffrn 1.411
_exptl_crystal_density_method 'not measured'
_exptl_crystal_description Block
_exptl_crystal_F_000 408
_exptl_crystal_size_max 0.25
_exptl_crystal_size_mid 0.24
_exptl_crystal_size_min 0.20
_refine_diff_density_max 0.205
_refine_diff_density_min -0.174
_refine_ls_extinction_coef 0.019(4)
_refine_ls_extinction_expression Fc^*^=kFc[1+0.001xFc^2^\l^3^/sin(2\q)]^-1/4^
_refine_ls_extinction_method 'SHELXL97 (Sheldrick, 2008)'
_refine_ls_goodness_of_fit_ref 0.941
_refine_ls_hydrogen_treatment constr
_refine_ls_matrix_type full
_refine_ls_number_parameters 129
_refine_ls_number_reflns 2066
_refine_ls_number_restraints 0
_refine_ls_restrained_S_all 0.941
_refine_ls_R_factor_all 0.0478
_refine_ls_R_factor_gt 0.0370
_refine_ls_shift/su_max 0.009
_refine_ls_shift/su_mean 0.000
_refine_ls_structure_factor_coef Fsqd
_refine_ls_weighting_details 'calc w=1/[\s^2^(Fo^2^)+(0.0674P)^2^+0.2108P] where P=(Fo^2^+2Fc^2^)/3'
_refine_ls_weighting_scheme calc
_refine_ls_wR_factor_gt 0.1007
_refine_ls_wR_factor_ref 0.1105
_reflns_number_gt 1665
_reflns_number_total 2066
_reflns_threshold_expression I>2\s(I)
_cod_data_source_file ci2878.cif
_cod_data_source_block I
_cod_depositor_comments
;
The following automatic conversions were performed:
'_symmetry_cell_setting' value 'Monoclinic' changed to 'monoclinic'
according to '/home/saulius/struct/CIF-dictionaries/cif_core.dic'
dictionary named 'cif_core.dic' version 2.4.1 from 2010-06-29.

Automatic conversion script
Id: cif_fix_enum 1527 2010-12-29 10:47:43Z saulius 

The following automatic conversions were performed:

'_symmetry_cell_setting' value 'Monoclinic' changed to 'monoclinic'
according to /home/saulius/struct/CIF-dictionaries/cif_core.dic
dictionary named 'cif_core.dic' version 2.4.1 from 2010-06-29.

Automatic conversion script
Id: cif_fix_values 1715 2011-07-08 13:25:40Z adriana 
;
_cod_original_cell_volume 913.9(3)
_cod_original_sg_symbol_H-M 'P 21/c'
_cod_database_code 2223023
_cod_database_fobs_code 2223023

loop_
_symmetry_equiv_pos_as_xyz
'x, y, z'
'-x, y+1/2, -z+1/2'
'-x, -y, -z'
'x, -y-1/2, z-1/2'

loop_
_atom_site_type_symbol
_atom_site_label
_atom_site_fract_x
_atom_site_fract_y
_atom_site_fract_z
_atom_site_U_iso_or_equiv
_atom_site_adp_type
_atom_site_calc_flag
_atom_site_refinement_flags
_atom_site_occupancy
_atom_site_disorder_assembly
_atom_site_disorder_group
N N2 1.00361(10) 0.13127(13) 0.68707(10) 0.0357(3) Uani d . 1 . .
H H2 0.9880 0.0352 0.7029 0.043 Uiso calc R 1 . .
O O3 0.47733(10) 0.25734(12) 0.01091(10) 0.0522(3) Uani d . 1 . .
H H3 0.4848 0.3492 -0.0093 0.078 Uiso calc R 1 . .
O O2 0.64301(9) 0.48688(11) 0.14025(10) 0.0424(3) Uani d . 1 . .
H H2A 0.6973 0.5473 0.1870 0.064 Uiso calc R 1 . .
O O1 1.13124(9) 0.34588(11) 0.75557(10) 0.0445(3) Uani d . 1 . .
N N1 0.93041(10) 0.20010(13) 0.56882(11) 0.0362(3) Uani d . 1 . .
C C6 0.75370(12) 0.15246(15) 0.36828(13) 0.0345(3) Uani d . 1 . .
C C3 0.56800(13) 0.22557(16) 0.12889(13) 0.0374(3) Uani d . 1 . .
C C1 0.74814(12) 0.30536(15) 0.31694(13) 0.0338(3) Uani d . 1 . .
H H1 0.8063 0.3821 0.3628 0.041 Uiso calc R 1 . .
C C2 0.65615(12) 0.34155(15) 0.19818(12) 0.0333(3) Uani d . 1 . .
C C5 0.66449(13) 0.03947(16) 0.29930(14) 0.0397(3) Uani d . 1 . .
H H5 0.6673 -0.0617 0.3334 0.048 Uiso calc R 1 . .
C C8 1.09751(12) 0.21065(15) 0.77666(13) 0.0336(3) Uani d . 1 . .
C C9 1.15560(15) 0.12587(18) 0.90450(13) 0.0440(3) Uani d . 1 . .
H H9A 1.1378 0.0153 0.8919 0.066 Uiso calc R 1 . .
H H9B 1.1169 0.1653 0.9693 0.066 Uiso calc R 1 . .
H H9C 1.2494 0.1427 0.9342 0.066 Uiso calc R 1 . .
C C7 0.84748(13) 0.10590(15) 0.49377(13) 0.0359(3) Uani d . 1 . .
H H7 0.8468 0.0018 0.5205 0.043 Uiso calc R 1 . .
C C4 0.57178(14) 0.07602(16) 0.18054(14) 0.0412(3) Uani d . 1 . .
H H4 0.5122 0.0000 0.1357 0.049 Uiso calc R 1 . .

loop_
_atom_site_aniso_label
_atom_site_aniso_U_11
_atom_site_aniso_U_22
_atom_site_aniso_U_33
_atom_site_aniso_U_12
_atom_site_aniso_U_13
_atom_site_aniso_U_23
N2 0.0383(6) 0.0271(6) 0.0362(6) -0.0028(4) 0.0024(5) 0.0041(4)
O3 0.0513(6) 0.0409(6) 0.0465(6) -0.0082(4) -0.0132(5) 0.0037(4)
O2 0.0409(5) 0.0333(5) 0.0426(6) -0.0053(4) -0.0036(4) 0.0054(4)
O1 0.0454(5) 0.0301(5) 0.0501(6) -0.0069(4) 0.0019(4) 0.0001(4)
N1 0.0360(6) 0.0332(6) 0.0354(6) 0.0007(4) 0.0045(5) 0.0048(4)
C6 0.0347(6) 0.0349(7) 0.0326(7) -0.0013(5) 0.0081(5) 0.0000(5)
C3 0.0341(7) 0.0385(7) 0.0347(7) -0.0021(5) 0.0024(5) -0.0019(5)
C1 0.0322(6) 0.0320(7) 0.0345(7) -0.0046(5) 0.0060(5) -0.0027(5)
C2 0.0326(6) 0.0304(6) 0.0350(7) -0.0018(5) 0.0070(5) -0.0001(5)
C5 0.0436(7) 0.0323(7) 0.0402(7) -0.0048(5) 0.0079(6) 0.0020(5)
C8 0.0332(6) 0.0288(6) 0.0376(7) 0.0014(5) 0.0086(5) -0.0027(5)
C9 0.0470(8) 0.0416(8) 0.0376(8) 0.0004(6) 0.0038(6) 0.0022(6)
C7 0.0384(7) 0.0315(7) 0.0363(7) -0.0022(5) 0.0087(5) 0.0024(5)
C4 0.0406(7) 0.0355(7) 0.0416(8) -0.0097(5) 0.0031(6) -0.0047(6)

loop_
_atom_type_symbol
_atom_type_description
_atom_type_scat_dispersion_real
_atom_type_scat_dispersion_imag
_atom_type_scat_source
C C 0.0033 0.0016 'International Tables Vol C Tables 4.2.6.8 and 6.1.1.4'
H H 0.0000 0.0000 'International Tables Vol C Tables 4.2.6.8 and 6.1.1.4'
N N 0.0061 0.0033 'International Tables Vol C Tables 4.2.6.8 and 6.1.1.4'
O O 0.0106 0.0060 'International Tables Vol C Tables 4.2.6.8 and 6.1.1.4'

loop_
_geom_angle_atom_site_label_1
_geom_angle_atom_site_label_2
_geom_angle_atom_site_label_3
_geom_angle_site_symmetry_1
_geom_angle_site_symmetry_3
_geom_angle
_geom_angle_publ_flag
C8 N2 N1 . . 121.80(11) ?
C8 N2 H2 . . 119.1 ?
N1 N2 H2 . . 119.1 ?
C3 O3 H3 . . 109.5 ?
C2 O2 H2A . . 109.5 ?
C7 N1 N2 . . 113.26(11) ?
C5 C6 C1 . . 119.34(12) ?
C5 C6 C7 . . 117.70(12) ?
C1 C6 C7 . . 122.94(12) ?
O3 C3 C4 . . 118.55(12) ?
O3 C3 C2 . . 121.38(12) ?
C4 C3 C2 . . 120.06(12) ?
C2 C1 C6 . . 119.86(12) ?
C2 C1 H1 . . 120.1 ?
C6 C1 H1 . . 120.1 ?
O2 C2 C1 . . 124.19(11) ?
O2 C2 C3 . . 115.73(11) ?
C1 C2 C3 . . 120.09(12) ?
C4 C5 C6 . . 120.78(13) ?
C4 C5 H5 . . 119.6 ?
C6 C5 H5 . . 119.6 ?
O1 C8 N2 . . 122.07(12) ?
O1 C8 C9 . . 123.01(12) ?
N2 C8 C9 . . 114.90(12) ?
C8 C9 H9A . . 109.5 ?
C8 C9 H9B . . 109.5 ?
H9A C9 H9B . . 109.5 ?
C8 C9 H9C . . 109.5 ?
H9A C9 H9C . . 109.5 ?
H9B C9 H9C . . 109.5 ?
N1 C7 C6 . . 123.72(12) ?
N1 C7 H7 . . 118.1 ?
C6 C7 H7 . . 118.1 ?
C3 C4 C5 . . 119.85(12) ?
C3 C4 H4 . . 120.1 ?
C5 C4 H4 . . 120.1 ?

loop_
_geom_bond_atom_site_label_1
_geom_bond_atom_site_label_2
_geom_bond_site_symmetry_2
_geom_bond_distance
_geom_bond_publ_flag
N2 C8 . 1.3380(16) ?
N2 N1 . 1.3944(14) ?
N2 H2 . 0.86 ?
O3 C3 . 1.3612(16) ?
O3 H3 . 0.82 ?
O2 C2 . 1.3689(16) ?
O2 H2A . 0.82 ?
O1 C8 . 1.2438(16) ?
N1 C7 . 1.2783(17) ?
C6 C5 . 1.3939(18) ?
C6 C1 . 1.4041(18) ?
C6 C7 . 1.4615(18) ?
C3 C4 . 1.381(2) ?
C3 C2 . 1.4069(18) ?
C1 C2 . 1.3811(18) ?
C1 H1 . 0.93 ?
C5 C4 . 1.3851(19) ?
C5 H5 . 0.93 ?
C8 C9 . 1.4989(19) ?
C9 H9A . 0.96 ?
C9 H9B . 0.96 ?
C9 H9C . 0.96 ?
C7 H7 . 0.93 ?
C4 H4 . 0.93 ?

loop_
_geom_hbond_atom_site_label_D
_geom_hbond_atom_site_label_H
_geom_hbond_atom_site_label_A
_geom_hbond_site_symmetry_A
_geom_hbond_distance_DH
_geom_hbond_distance_HA
_geom_hbond_distance_DA
_geom_hbond_angle_DHA
_geom_hbond_publ_flag
N2 H2 O1 2_746 0.86 2.17 2.9692(15) 154 yes
O2 H2A O1 3_766 0.82 1.96 2.7206(13) 154 yes
O3 H3 O2 . 0.82 2.26 2.7109(14) 115 yes
O3 H3 O2 3_665 0.82 2.14 2.7784(14) 134 yes
C9 H9C O3 1_656 0.96 2.51 3.445(2) 166 yes

loop_
_geom_torsion_atom_site_label_1
_geom_torsion_atom_site_label_2
_geom_torsion_atom_site_label_3
_geom_torsion_atom_site_label_4
_geom_torsion_site_symmetry_1
_geom_torsion_site_symmetry_2
_geom_torsion_site_symmetry_3
_geom_torsion_site_symmetry_4
_geom_torsion
_geom_torsion_publ_flag
C8 N2 N1 C7 . . . . 178.32(12) ?
C5 C6 C1 C2 . . . . -0.99(19) ?
C7 C6 C1 C2 . . . . -179.44(12) ?
C6 C1 C2 O2 . . . . 179.96(12) ?
C6 C1 C2 C3 . . . . 0.13(19) ?
O3 C3 C2 O2 . . . . 0.93(19) ?
C4 C3 C2 O2 . . . . -178.75(12) ?
O3 C3 C2 C1 . . . . -179.22(12) ?
C4 C3 C2 C1 . . . . 1.1(2) ?
C1 C6 C5 C4 . . . . 0.7(2) ?
C7 C6 C5 C4 . . . . 179.18(13) ?
N1 N2 C8 O1 . . . . -5.29(19) ?
N1 N2 C8 C9 . . . . 173.18(11) ?
N2 N1 C7 C6 . . . . 176.10(11) ?
C5 C6 C7 N1 . . . . -176.99(13) ?
C1 C6 C7 N1 . . . . 1.5(2) ?
O3 C3 C4 C5 . . . . 178.87(13) ?
C2 C3 C4 C5 . . . . -1.4(2) ?
C6 C5 C4 C3 . . . . 0.6(2) ?

loop_
_cod_related_entry_id
_cod_related_entry_database
_cod_related_entry_code
1 ChemSpider 12668882
